data_4300166
loop_
_publ_author_name
'Frank Osterloh'
'Brent M. Segal'
'Catalina Achim'
'R. H. Holm'

_publ_contact_author R.H.Holm
_publ_contact_author_address
;
   R.H.Holm
   Dept. of Chemistry and Chemical Biology 
   Harvard University 
   Cambridge, MA 02138
   USA
;
_publ_contact_author_email holm@chemistry.harvard.edu
_publ_section_title
;
Reduced Mono-, Di-, and Tetracubane-Type Clusters Containing the
[MoFe3S4]2+ Core Stabilized by Tertiary Phosphine Ligation
;
_journal_name_full 'Inorganic Chemistry'
_journal_page_first 980
_journal_page_last 989
_journal_volume 39
_journal_year 2000
_chemical_formula_sum 'C35 H66 Cl4 Fe3 Mo N O2 P3 S4'
_chemical_formula_weight 1159.33
_chemical_name_common '[(Cl4cat)(CH3CN)MoFe3S4(PPri)3]'
_space_group_IT_number 33
_symmetry_cell_setting orthorhombic
_symmetry_space_group_name_Hall 'P 2c -2n'
_symmetry_space_group_name_H-M 'P n a 21'
_atom_sites_solution_hydrogens geom
_atom_sites_solution_primary direct
_atom_sites_solution_secondary difmap
_audit_creation_method SHELXL-97
_cell_angle_alpha 90.00
_cell_angle_beta 90.00
_cell_angle_gamma 90.00
_cell_formula_units_Z 4
_cell_length_a 23.493(1)
_cell_length_b 11.4994(6)
_cell_length_c 18.265(1)
_cell_measurement_temperature 213(2)
_cell_measurement_theta_max 27.76
_cell_measurement_theta_min 1.97
_cell_volume 4934.4(4)
_computing_cell_refinement 'SMART (Bruker, V4.050, 1995)'
_computing_data_collection 'ASTRO (Bruker, V4.050, 1995)'
_computing_data_reduction 'SAINT (Bruker, V5.A06, 1997)'
_computing_molecular_graphics 'SHELXTL (Bruker, 1998, ver 5.10)'
_computing_publication_material 'CIFTAB (Sheldrick, 1997)'
_computing_structure_refinement 'SHELXL-97 (Sheldrick, 1997)'
_computing_structure_solution 'SHELXS-97 (Sheldrick, 1990)'
_diffrn_ambient_temperature 213(2)
_diffrn_measured_fraction_theta_full 0.898
_diffrn_measured_fraction_theta_max 0.898
_diffrn_radiation_monochromator graphite
_diffrn_radiation_source 'fine-focus sealed tube'
_diffrn_radiation_type MoK\a
_diffrn_radiation_wavelength 0.71073
_diffrn_reflns_av_R_equivalents 0.1214
_diffrn_reflns_av_sigmaI/netI 0.1780
_diffrn_reflns_limit_h_max 10
_diffrn_reflns_limit_h_min -30
_diffrn_reflns_limit_k_max 14
_diffrn_reflns_limit_k_min -14
_diffrn_reflns_limit_l_max 23
_diffrn_reflns_limit_l_min -23
_diffrn_reflns_number 29881
_diffrn_reflns_theta_full 27.76
_diffrn_reflns_theta_max 27.76
_diffrn_reflns_theta_min 1.97
_exptl_absorpt_coefficient_mu 1.627
_exptl_absorpt_correction_T_max 0.977621
_exptl_absorpt_correction_T_min 0.838394
_exptl_absorpt_correction_type empirical
_exptl_crystal_colour black
_exptl_crystal_density_diffrn 1.561
_exptl_crystal_density_method 'not measured'
_exptl_crystal_description block
_exptl_crystal_F_000 2384
_exptl_crystal_size_max 0.15
_exptl_crystal_size_mid 0.10
_exptl_crystal_size_min 0.10
_refine_diff_density_max 1.109
_refine_diff_density_min -0.509
_refine_diff_density_rms 0.115
_refine_ls_abs_structure_details 'Flack H D (1983), Acta Cryst. A39, 876-881'
_refine_ls_abs_structure_Flack 0.45(8)
_refine_ls_extinction_method none
_refine_ls_goodness_of_fit_ref 1.024
_refine_ls_hydrogen_treatment mixed
_refine_ls_matrix_type full
_refine_ls_number_parameters 304
_refine_ls_number_reflns 10047
_refine_ls_number_restraints 40
_refine_ls_restrained_S_all 1.028
_refine_ls_R_factor_all 0.2038
_refine_ls_R_factor_gt 0.0714
_refine_ls_shift/su_max 0.011
_refine_ls_shift/su_mean 0.001
_refine_ls_structure_factor_coef Fsqd
_refine_ls_weighting_details 'calc w=1/[\s^2^(Fo^2^)+(0.0591P)^2^+0.0000P] where P=(Fo^2^+2Fc^2^)/3'
_refine_ls_weighting_scheme calc
_refine_ls_wR_factor_gt 0.1348
_refine_ls_wR_factor_ref 0.1711
_reflns_number_gt 4163
_reflns_number_total 10047
_reflns_threshold_expression >2sigma(I)
_cod_original_cell_volume 4934.2(4)
_cod_database_code 4300166

loop_
_symmetry_equiv_pos_as_xyz
'x, y, z'
'-x, -y, z+1/2'
'x+1/2, -y+1/2, z'
'-x+1/2, y+1/2, z+1/2'

loop_
_atom_site_label
_atom_site_type_symbol
_atom_site_fract_x
_atom_site_fract_y
_atom_site_fract_z
_atom_site_U_iso_or_equiv
_atom_site_adp_type
_atom_site_occupancy
_atom_site_symmetry_multiplicity
_atom_site_calc_flag
_atom_site_refinement_flags
_atom_site_disorder_assembly
_atom_site_disorder_group
Mo1 Mo 0.19644(3) 0.11578(7) 0.1303(4) 0.0409(2) Uani 1 1 d . . .
Fe1 Fe 0.28966(4) 0.25023(12) 0.1297(5) 0.0416(4) Uani 1 1 d . . .
Fe2 Fe 0.19930(13) 0.3199(3) 0.2027(4) 0.0430(12) Uani 1 1 d . . .
Fe3 Fe 0.19979(13) 0.3179(3) 0.0589(4) 0.0402(12) Uani 1 1 d . . .
S1 S 0.12713(8) 0.2638(2) 0.1295(6) 0.0464(7) Uani 1 1 d . . .
S2 S 0.2534(3) 0.1660(6) 0.0298(5) 0.0428(19) Uani 1 1 d . . .
S3 S 0.2548(3) 0.1659(7) 0.2333(5) 0.051(2) Uani 1 1 d . . .
S4 S 0.25374(9) 0.4346(2) 0.1300(7) 0.0538(8) Uani 1 1 d . . .
P1 P 0.39096(10) 0.2528(3) 0.1296(7) 0.0558(9) Uani 1 1 d . . .
P2 P 0.1669(3) 0.4190(7) 0.3069(6) 0.067(3) Uani 1 1 d D . .
P3 P 0.1640(3) 0.4079(8) -0.0483(6) 0.069(3) Uani 1 1 d . . .
Cl1 Cl 0.0612(3) -0.0960(6) 0.3006(6) 0.078(3) Uani 1 1 d . . .
Cl2 Cl -0.0323(3) -0.2315(8) 0.2177(7) 0.116(4) Uani 1 1 d . . .
Cl3 Cl -0.0358(3) -0.2284(7) 0.0466(8) 0.107(4) Uani 1 1 d . . .
Cl4 Cl 0.0610(4) -0.0918(7) -0.0402(6) 0.094(3) Uani 1 1 d . . .
O1 O 0.1444(6) 0.0266(15) 0.2007(11) 0.058(5) Uani 1 1 d . . .
O2 O 0.1467(6) 0.0119(14) 0.0573(10) 0.044(4) Uani 1 1 d . . .
N1 N 0.2449(3) -0.0559(8) 0.1341(15) 0.065(3) Uani 1 1 d . . .
C1 C 0.1064(9) -0.0328(19) 0.1744(14) 0.053(7) Uiso 1 1 d . . .
C2 C 0.0572(9) -0.0958(18) 0.2049(15) 0.063(8) Uiso 1 1 d . . .
C3 C 0.0149(7) -0.1566(15) 0.1648(11) 0.044(5) Uiso 1 1 d . . .
C4 C 0.0264(9) -0.159(2) 0.0900(14) 0.082(8) Uiso 1 1 d . . .
C5 C 0.0655(8) -0.0986(16) 0.0526(13) 0.048(6) Uiso 1 1 d . . .
C6 C 0.1019(7) -0.0428(17) 0.0968(11) 0.042(6) Uiso 1 1 d . . .
C7 C 0.4194(8) 0.3141(14) 0.2252(12) 0.080(6) Uiso 1 1 d . . .
H7A H 0.4137 0.2535 0.2623 0.096 Uiso 1 1 calc R . .
C8 C 0.3942(8) 0.408(2) 0.2478(13) 0.139(10) Uiso 1 1 d . . .
H8A H 0.4103 0.4311 0.2938 0.208 Uiso 1 1 calc R . .
H8B H 0.3543 0.3927 0.2540 0.208 Uiso 1 1 calc R . .
H8C H 0.3994 0.4685 0.2125 0.208 Uiso 1 1 calc R . .
C9 C 0.4839(6) 0.3351(13) 0.2177(9) 0.088(5) Uiso 1 1 d . . .
H9A H 0.4987 0.3647 0.2630 0.131 Uiso 1 1 calc R . .
H9B H 0.4908 0.3905 0.1794 0.131 Uiso 1 1 calc R . .
H9C H 0.5026 0.2632 0.2060 0.131 Uiso 1 1 calc R . .
C10 C 0.4204(5) 0.1044(10) 0.1149(10) 0.064(4) Uiso 1 1 d . . .
H10A H 0.4009 0.0669 0.0738 0.077 Uiso 1 1 calc R . .
C11 C 0.4015(6) 0.0393(12) 0.1947(9) 0.085(5) Uiso 1 1 d . . .
H11A H 0.4144 -0.0399 0.1946 0.127 Uiso 1 1 calc R . .
H11B H 0.3608 0.0409 0.1997 0.127 Uiso 1 1 calc R . .
H11C H 0.4185 0.0800 0.2350 0.127 Uiso 1 1 calc R . .
C12 C 0.4754(16) 0.078(3) 0.114(4) 0.42(3) Uiso 1 1 d . . .
H12A H 0.4797 -0.0044 0.1058 0.636 Uiso 1 1 calc R . .
H12B H 0.4925 0.0988 0.1594 0.636 Uiso 1 1 calc R . .
H12C H 0.4937 0.1193 0.0746 0.636 Uiso 1 1 calc R . .
C13 C 0.4217(8) 0.3307(16) 0.0617(11) 0.078(6) Uiso 1 1 d . . .
H13A H 0.4633 0.3292 0.0654 0.094 Uiso 1 1 calc R . .
C14 C 0.4015(9) 0.4437(18) 0.0422(13) 0.119(8) Uiso 1 1 d . . .
H14A H 0.4099 0.4976 0.0808 0.178 Uiso 1 1 calc R . .
H14B H 0.3610 0.4408 0.0346 0.178 Uiso 1 1 calc R . .
H14C H 0.4198 0.4687 -0.0021 0.178 Uiso 1 1 calc R . .
C15 C 0.3976(10) 0.265(2) -0.0219(14) 0.194(12) Uiso 1 1 d . . .
H15A H 0.4137 0.3058 -0.0628 0.292 Uiso 1 1 calc R . .
H15B H 0.3568 0.2693 -0.0243 0.292 Uiso 1 1 calc R . .
H15C H 0.4093 0.1852 -0.0232 0.292 Uiso 1 1 calc R . .
C16 C 0.2107(6) 0.4586(14) 0.3779(9) 0.081(6) Uiso 1 1 d D . .
H16A H 0.1931 0.5176 0.4092 0.098 Uiso 1 1 calc R . .
C17 C 0.2322(9) 0.3538(16) 0.4224(12) 0.168(10) Uiso 1 1 d D . .
H17A H 0.2564 0.3807 0.4612 0.252 Uiso 1 1 calc R . .
H17B H 0.2533 0.3027 0.3910 0.252 Uiso 1 1 calc R . .
H17C H 0.2004 0.3128 0.4428 0.252 Uiso 1 1 calc R . .
C18 C 0.2676(5) 0.5005(15) 0.3457(10) 0.096(6) Uiso 1 1 d D . .
H18A H 0.2926 0.5231 0.3848 0.144 Uiso 1 1 calc R . .
H18B H 0.2610 0.5660 0.3142 0.144 Uiso 1 1 calc R . .
H18C H 0.2848 0.4388 0.3181 0.144 Uiso 1 1 calc R . .
C19 C 0.1147(7) 0.3232(17) 0.3602(13) 0.126(9) Uiso 1 1 d D . .
H19A H 0.1147 0.3489 0.4114 0.151 Uiso 1 1 calc R . .
C20 C 0.0546(9) 0.3430(19) 0.3289(11) 0.220(14) Uiso 1 1 d D . .
H20A H 0.0278 0.2956 0.3550 0.330 Uiso 1 1 calc R . .
H20B H 0.0542 0.3222 0.2780 0.330 Uiso 1 1 calc R . .
H20C H 0.0445 0.4234 0.3341 0.330 Uiso 1 1 calc R . .
C21 C 0.1279(10) 0.1922(17) 0.3588(16) 0.197(13) Uiso 1 1 d D . .
H21A H 0.0997 0.1511 0.3867 0.296 Uiso 1 1 calc R . .
H21B H 0.1648 0.1787 0.3796 0.296 Uiso 1 1 calc R . .
H21C H 0.1274 0.1649 0.3091 0.296 Uiso 1 1 calc R . .
C22 C 0.1245(6) 0.5569(15) 0.2846(7) 0.092(6) Uiso 1 1 d D . .
H22A H 0.1075 0.5888 0.3293 0.110 Uiso 1 1 calc R . .
C23 C 0.0811(7) 0.5598(18) 0.2215(9) 0.178(11) Uiso 1 1 d D . .
H23A H 0.0643 0.6357 0.2187 0.267 Uiso 1 1 calc R . .
H23B H 0.0520 0.5029 0.2302 0.267 Uiso 1 1 calc R . .
H23C H 0.1001 0.5425 0.1762 0.267 Uiso 1 1 calc R . .
C24 C 0.1628(5) 0.6486(13) 0.2480(10) 0.106(6) Uiso 1 1 d D . .
H24A H 0.1408 0.7169 0.2373 0.158 Uiso 1 1 calc R . .
H24B H 0.1781 0.6175 0.2033 0.158 Uiso 1 1 calc R . .
H24C H 0.1935 0.6686 0.2804 0.158 Uiso 1 1 calc R . .
C25 C 0.2201(9) 0.4176(17) -0.1242(13) 0.139(10) Uiso 1 1 d . . .
H25A H 0.2091 0.4914 -0.1469 0.167 Uiso 1 1 calc R . .
C26 C 0.2096(7) 0.338(2) -0.1852(12) 0.211(15) Uiso 1 1 d . . .
H26A H 0.2390 0.3473 -0.2213 0.317 Uiso 1 1 calc R . .
H26B H 0.1733 0.3557 -0.2069 0.317 Uiso 1 1 calc R . .
H26C H 0.2095 0.2595 -0.1676 0.317 Uiso 1 1 calc R . .
C27 C 0.2775(8) 0.4443(18) -0.1035(11) 0.121(8) Uiso 1 1 d . . .
H27A H 0.3011 0.4465 -0.1464 0.181 Uiso 1 1 calc R . .
H27B H 0.2914 0.3857 -0.0706 0.181 Uiso 1 1 calc R . .
H27C H 0.2785 0.5187 -0.0797 0.181 Uiso 1 1 calc R . .
C28 C 0.0974(7) 0.3503(14) -0.0792(10) 0.071(5) Uiso 1 1 d . . .
H28A H 0.0718 0.3600 -0.0373 0.085 Uiso 1 1 calc R . .
C29 C 0.0649(8) 0.3972(18) -0.1418(17) 0.211(13) Uiso 1 1 d . . .
H29A H 0.0307 0.3528 -0.1483 0.317 Uiso 1 1 calc R . .
H29B H 0.0877 0.3923 -0.1854 0.317 Uiso 1 1 calc R . .
H29C H 0.0554 0.4770 -0.1325 0.317 Uiso 1 1 calc R . .
C30 C 0.1041(5) 0.2199(11) -0.0867(8) 0.048(4) Uiso 1 1 d . . .
H30A H 0.0690 0.1866 -0.1033 0.072 Uiso 1 1 calc R . .
H30B H 0.1142 0.1872 -0.0401 0.072 Uiso 1 1 calc R . .
H30C H 0.1336 0.2033 -0.1216 0.072 Uiso 1 1 calc R . .
C31 C 0.1512(9) 0.5728(18) -0.0338(11) 0.110(7) Uiso 1 1 d . . .
H31A H 0.1889 0.6017 -0.0199 0.132 Uiso 1 1 calc R . .
C32 C 0.1348(8) 0.6515(16) -0.0998(13) 0.165(9) Uiso 1 1 d . . .
H32A H 0.1300 0.7302 -0.0833 0.248 Uiso 1 1 calc R . .
H32B H 0.0998 0.6244 -0.1209 0.248 Uiso 1 1 calc R . .
H32C H 0.1644 0.6487 -0.1360 0.248 Uiso 1 1 calc R . .
C33 C 0.1195(9) 0.5861(18) 0.0307(12) 0.141(8) Uiso 1 1 d . . .
H33A H 0.1125 0.6673 0.0392 0.211 Uiso 1 1 calc R . .
H33B H 0.1403 0.5543 0.0712 0.211 Uiso 1 1 calc R . .
H33C H 0.0838 0.5460 0.0258 0.211 Uiso 1 1 calc R . .
C34 C 0.2684(4) -0.1419(10) 0.1374(12) 0.060(3) Uiso 1 1 d . . .
C35 C 0.3000(4) -0.2522(10) 0.1384(17) 0.084(5) Uiso 1 1 d . . .
H35A H 0.3396 -0.2373 0.1293 0.126 Uiso 1 1 calc R . .
H35B H 0.2854 -0.3028 0.1011 0.126 Uiso 1 1 calc R . .
H35C H 0.2958 -0.2886 0.1854 0.126 Uiso 1 1 calc R . .

loop_
_atom_site_aniso_label
_atom_site_aniso_U_11
_atom_site_aniso_U_22
_atom_site_aniso_U_33
_atom_site_aniso_U_23
_atom_site_aniso_U_13
_atom_site_aniso_U_12
Mo1 0.0443(4) 0.0365(5) 0.0420(5) 0.0050(19) -0.0029(18) -0.0003(4)
Fe1 0.0337(6) 0.0429(8) 0.0480(9) 0.003(3) 0.003(3) 0.0050(6)
Fe2 0.041(3) 0.040(3) 0.049(3) -0.006(2) 0.001(2) 0.004(2)
Fe3 0.039(2) 0.045(3) 0.037(3) 0.002(2) 0.001(2) 0.006(2)
S1 0.0332(11) 0.0546(18) 0.0516(17) 0.021(5) 0.004(5) 0.0037(12)
S2 0.045(4) 0.046(5) 0.038(4) -0.005(4) -0.004(3) 0.002(4)
S3 0.053(4) 0.052(5) 0.048(5) 0.007(4) -0.013(4) 0.011(4)
S4 0.0504(14) 0.0407(16) 0.070(2) 0.017(5) 0.005(6) 0.0000(12)
P1 0.0353(12) 0.067(2) 0.065(2) -0.017(5) 0.019(5) 0.0063(14)
P2 0.099(6) 0.054(5) 0.049(6) -0.006(4) 0.012(4) 0.008(4)
P3 0.051(4) 0.091(7) 0.065(6) 0.028(5) -0.013(4) 0.006(4)
Cl1 0.085(5) 0.068(6) 0.083(7) 0.016(4) -0.001(5) -0.010(5)
Cl2 0.097(6) 0.092(7) 0.158(10) 0.006(7) 0.042(6) -0.049(5)
Cl3 0.075(5) 0.070(6) 0.177(10) -0.027(6) -0.007(5) -0.025(4)
Cl4 0.107(6) 0.078(7) 0.096(7) -0.031(5) -0.043(5) -0.023(5)
O1 0.066(10) 0.049(10) 0.058(12) 0.009(8) -0.019(9) -0.021(8)
O2 0.051(8) 0.037(8) 0.045(10) -0.017(7) -0.007(8) -0.004(7)
N1 0.064(5) 0.052(6) 0.078(9) -0.044(12) -0.015(15) 0.008(5)

loop_
_atom_type_symbol
_atom_type_description
_atom_type_scat_dispersion_real
_atom_type_scat_dispersion_imag
_atom_type_scat_source
C C 0.0033 0.0016 'International Tables Vol C Tables 4.2.6.8 and 6.1.1.4'
H H 0.0000 0.0000 'International Tables Vol C Tables 4.2.6.8 and 6.1.1.4'
P P 0.1023 0.0942 'International Tables Vol C Tables 4.2.6.8 and 6.1.1.4'
S S 0.1246 0.1234 'International Tables Vol C Tables 4.2.6.8 and 6.1.1.4'
Fe Fe 0.3463 0.8444 'International Tables Vol C Tables 4.2.6.8 and 6.1.1.4'
Mo Mo -1.6832 0.6857 'International Tables Vol C Tables 4.2.6.8 and 6.1.1.4'
Cl Cl 0.1484 0.1585 'International Tables Vol C Tables 4.2.6.8 and 6.1.1.4'
O O 0.0106 0.0060 'International Tables Vol C Tables 4.2.6.8 and 6.1.1.4'
N N 0.0061 0.0033 'International Tables Vol C Tables 4.2.6.8 and 6.1.1.4'

loop_
_geom_angle_atom_site_label_1
_geom_angle_atom_site_label_2
_geom_angle_atom_site_label_3
_geom_angle
_geom_angle_site_symmetry_1
_geom_angle_site_symmetry_3
_geom_angle_publ_flag
O1 Mo1 O2 77.6(3) . . ?
O1 Mo1 N1 81.1(7) . . ?
O2 Mo1 N1 78.9(6) . . ?
O1 Mo1 S2 162.8(5) . . ?
O2 Mo1 S2 87.8(5) . . ?
N1 Mo1 S2 87.3(6) . . ?
O1 Mo1 S1 87.3(5) . . ?
O2 Mo1 S1 91.3(4) . . ?
N1 Mo1 S1 166.2(2) . . ?
S2 Mo1 S1 102.2(2) . . ?
O1 Mo1 S3 88.2(5) . . ?
O2 Mo1 S3 159.4(5) . . ?
N1 Mo1 S3 84.2(5) . . ?
S2 Mo1 S3 103.25(9) . . ?
S1 Mo1 S3 103.0(3) . . ?
O1 Mo1 Fe3 139.5(5) . . ?
O2 Mo1 Fe3 101.5(5) . . ?
N1 Mo1 Fe3 139.0(5) . . ?
S2 Mo1 Fe3 52.06(18) . . ?
S1 Mo1 Fe3 52.24(16) . . ?
S3 Mo1 Fe3 99.1(2) . . ?
O1 Mo1 Fe1 141.1(5) . . ?
O2 Mo1 Fe1 140.1(5) . . ?
N1 Mo1 Fe1 95.3(2) . . ?
S2 Mo1 Fe1 52.3(2) . . ?
S1 Mo1 Fe1 98.50(7) . . ?
S3 Mo1 Fe1 52.9(2) . . ?
Fe3 Mo1 Fe1 58.09(11) . . ?
O1 Mo1 Fe2 98.2(5) . . ?
O2 Mo1 Fe2 143.8(4) . . ?
N1 Mo1 Fe2 136.6(5) . . ?
S2 Mo1 Fe2 98.94(18) . . ?
S1 Mo1 Fe2 52.47(18) . . ?
S3 Mo1 Fe2 52.50(19) . . ?
Fe3 Mo1 Fe2 58.68(4) . . ?
Fe1 Mo1 Fe2 58.61(11) . . ?
S2 Fe1 S3 110.89(11) . . ?
S2 Fe1 S4 105.2(3) . . ?
S3 Fe1 S4 105.1(3) . . ?
S2 Fe1 P1 112.7(3) . . ?
S3 Fe1 P1 111.5(3) . . ?
S4 Fe1 P1 111.01(11) . . ?
S2 Fe1 Fe3 54.0(2) . . ?
S3 Fe1 Fe3 104.41(19) . . ?
S4 Fe1 Fe3 54.7(2) . . ?
P1 Fe1 Fe3 144.0(3) . . ?
S2 Fe1 Fe2 103.78(19) . . ?
S3 Fe1 Fe2 54.5(2) . . ?
S4 Fe1 Fe2 54.38(19) . . ?
P1 Fe1 Fe2 143.4(3) . . ?
Fe3 Fe1 Fe2 60.35(5) . . ?
S2 Fe1 Mo1 56.07(19) . . ?
S3 Fe1 Mo1 57.1(2) . . ?
S4 Fe1 Mo1 103.51(7) . . ?
P1 Fe1 Mo1 145.48(10) . . ?
Fe3 Fe1 Mo1 60.68(10) . . ?
Fe2 Fe1 Mo1 60.98(10) . . ?
S1 Fe2 S4 104.1(3) . . ?
S1 Fe2 S3 110.8(3) . . ?
S4 Fe2 S3 105.9(2) . . ?
S1 Fe2 P2 112.1(3) . . ?
S4 Fe2 P2 112.1(3) . . ?
S3 Fe2 P2 111.5(3) . . ?
S1 Fe2 Fe3 53.7(2) . . ?
S4 Fe2 Fe3 54.3(3) . . ?
S3 Fe2 Fe3 103.7(3) . . ?
P2 Fe2 Fe3 144.8(3) . . ?
S1 Fe2 Fe1 102.7(2) . . ?
S4 Fe2 Fe1 54.92(13) . . ?
S3 Fe2 Fe1 54.8(2) . . ?
P2 Fe2 Fe1 145.2(3) . . ?
Fe3 Fe2 Fe1 59.16(17) . . ?
S1 Fe2 Mo1 55.99(12) . . ?
S4 Fe2 Mo1 103.5(2) . . ?
S3 Fe2 Mo1 57.0(2) . . ?
P2 Fe2 Mo1 144.4(3) . . ?
Fe3 Fe2 Mo1 60.11(15) . . ?
Fe1 Fe2 Mo1 60.41(9) . . ?
S2 Fe3 S1 110.7(2) . . ?
S2 Fe3 S4 106.7(2) . . ?
S1 Fe3 S4 105.2(3) . . ?
S2 Fe3 P3 110.4(3) . . ?
S1 Fe3 P3 109.2(3) . . ?
S4 Fe3 P3 114.6(3) . . ?
S2 Fe3 Fe1 54.7(2) . . ?
S1 Fe3 Fe1 104.5(2) . . ?
S4 Fe3 Fe1 55.57(12) . . ?
P3 Fe3 Fe1 146.3(2) . . ?
S2 Fe3 Fe2 104.4(3) . . ?
S1 Fe3 Fe2 54.5(2) . . ?
S4 Fe3 Fe2 54.7(2) . . ?
P3 Fe3 Fe2 145.2(3) . . ?
Fe1 Fe3 Fe2 60.50(17) . . ?
S2 Fe3 Mo1 56.5(2) . . ?
S1 Fe3 Mo1 56.68(11) . . ?
S4 Fe3 Mo1 104.7(2) . . ?
P3 Fe3 Mo1 140.8(3) . . ?
Fe1 Fe3 Mo1 61.23(9) . . ?
Fe2 Fe3 Mo1 61.21(15) . . ?
Fe3 S1 Fe2 71.79(8) . . ?
Fe3 S1 Mo1 71.08(15) . . ?
Fe2 S1 Mo1 71.55(16) . . ?
Fe3 S2 Fe1 71.3(2) . . ?
Fe3 S2 Mo1 71.5(2) . . ?
Fe1 S2 Mo1 71.6(2) . . ?
Fe2 S3 Fe1 70.7(2) . . ?
Fe2 S3 Mo1 70.5(2) . . ?
Fe1 S3 Mo1 69.9(2) . . ?
Fe3 S4 Fe2 71.02(8) . . ?
Fe3 S4 Fe1 69.77(19) . . ?
Fe2 S4 Fe1 70.69(17) . . ?
C13 P1 C10 102.8(8) . . ?
C13 P1 C7 108.1(9) . . ?
C10 P1 C7 109.0(8) . . ?
C13 P1 Fe1 115.7(8) . . ?
C10 P1 Fe1 111.1(4) . . ?
C7 P1 Fe1 109.7(7) . . ?
C16 P2 C19 98.8(9) . . ?
C16 P2 C22 104.6(9) . . ?
C19 P2 C22 104.5(8) . . ?
C16 P2 Fe2 123.2(7) . . ?
C19 P2 Fe2 110.0(8) . . ?
C22 P2 Fe2 113.5(7) . . ?
C28 P3 C25 113.2(10) . . ?
C28 P3 C31 105.6(9) . . ?
C25 P3 C31 98.6(9) . . ?
C28 P3 Fe3 114.2(7) . . ?
C25 P3 Fe3 112.3(7) . . ?
C31 P3 Fe3 111.7(7) . . ?
C1 O1 Mo1 117.9(16) . . ?
C6 O2 Mo1 109.6(12) . . ?
C34 N1 Mo1 178(2) . . ?
O1 C1 C6 119(2) . . ?
O1 C1 C2 134(2) . . ?
C6 C1 C2 106(2) . . ?
C3 C2 C1 127(2) . . ?
C3 C2 Cl1 123.6(16) . . ?
C1 C2 Cl1 109.6(17) . . ?
C4 C3 C2 112(2) . . ?
C4 C3 Cl2 132.3(19) . . ?
C2 C3 Cl2 114.3(15) . . ?
C5 C4 C3 129(2) . . ?
C5 C4 Cl3 123.2(19) . . ?
C3 C4 Cl3 106.0(18) . . ?
C4 C5 C6 112(2) . . ?
C4 C5 Cl4 119.4(17) . . ?
C6 C5 Cl4 128.2(17) . . ?
C5 C6 O2 112.2(18) . . ?
C5 C6 C1 133(2) . . ?
O2 C6 C1 114(2) . . ?
C8 C7 C9 110.3(16) . . ?
C8 C7 P1 114.8(17) . . ?
C9 C7 P1 107.8(12) . . ?
C12 C10 C11 100(3) . . ?
C12 C10 P1 125.2(13) . . ?
C11 C10 P1 100.5(9) . . ?
C14 C13 P1 121.5(16) . . ?
C14 C13 C15 93.7(16) . . ?
P1 C13 C15 105.4(13) . . ?
C18 C16 C17 99.3(14) . . ?
C18 C16 P2 108.4(13) . . ?
C17 C16 P2 112.9(13) . . ?
C21 C19 C20 108.8(18) . . ?
C21 C19 P2 115.2(16) . . ?
C20 C19 P2 108.3(15) . . ?
C24 C22 C23 92.7(9) . . ?
C24 C22 P2 110.8(10) . . ?
C23 C22 P2 121.4(14) . . ?
C27 C25 C26 120(2) . . ?
C27 C25 P3 118.0(16) . . ?
C26 C25 P3 113.5(14) . . ?
C29 C28 C30 110.2(15) . . ?
C29 C28 P3 124.1(13) . . ?
C30 C28 P3 107.6(11) . . ?
C33 C31 C32 117.1(18) . . ?
C33 C31 P3 107.7(13) . . ?
C32 C31 P3 120.1(14) . . ?
N1 C34 C35 177(3) . . ?

loop_
_geom_bond_atom_site_label_1
_geom_bond_atom_site_label_2
_geom_bond_distance
_geom_bond_site_symmetry_2
_geom_bond_publ_flag
Mo1 O1 2.050(17) . ?
Mo1 O2 2.137(15) . ?
Mo1 N1 2.280(9) . ?
Mo1 S2 2.344(7) . ?
Mo1 S1 2.356(2) . ?
Mo1 S3 2.398(8) . ?
Mo1 Fe3 2.667(4) . ?
Mo1 Fe1 2.6809(14) . ?
Mo1 Fe2 2.696(4) . ?
Fe1 S2 2.236(8) . ?
Fe1 S3 2.278(9) . ?
Fe1 S4 2.282(3) . ?
Fe1 P1 2.380(2) . ?
Fe1 Fe3 2.596(5) . ?
Fe1 Fe2 2.632(5) . ?
Fe2 S1 2.254(7) . ?
Fe2 S4 2.267(7) . ?
Fe2 S3 2.269(8) . ?
Fe2 P2 2.344(9) . ?
Fe2 Fe3 2.6279(19) . ?
Fe3 S2 2.218(7) . ?
Fe3 S1 2.229(6) . ?
Fe3 S4 2.257(8) . ?
Fe3 P3 2.368(8) . ?
P1 C13 1.693(19) . ?
P1 C10 1.860(12) . ?
P1 C7 2.00(2) . ?
P2 C16 1.72(2) . ?
P2 C19 1.91(2) . ?
P2 C22 1.917(19) . ?
P3 C28 1.790(17) . ?
P3 C25 1.92(3) . ?
P3 C31 1.94(2) . ?
Cl1 C2 1.75(3) . ?
Cl2 C3 1.705(18) . ?
Cl3 C4 1.85(2) . ?
Cl4 C5 1.70(2) . ?
O1 C1 1.22(2) . ?
O2 C6 1.42(2) . ?
N1 C34 1.135(12) . ?
C1 C6 1.425(16) . ?
C1 C2 1.48(3) . ?
C2 C3 1.42(3) . ?
C3 C4 1.392(16) . ?
C4 C5 1.34(3) . ?
C5 C6 1.34(3) . ?
C7 C8 1.30(2) . ?
C7 C9 1.54(2) . ?
C10 C12 1.33(4) . ?
C10 C11 1.70(2) . ?
C13 C14 1.43(2) . ?
C13 C15 1.79(3) . ?
C16 C18 1.539(10) . ?
C16 C17 1.539(10) . ?
C19 C21 1.539(10) . ?
C19 C20 1.539(10) . ?
C22 C24 1.539(10) . ?
C22 C23 1.539(10) . ?
C25 C27 1.434(16) . ?
C25 C26 1.462(17) . ?
C28 C29 1.48(3) . ?
C28 C30 1.51(2) . ?
C31 C33 1.402(16) . ?
C31 C32 1.56(2) . ?
C34 C35 1.470(14) . ?

loop_
_geom_torsion_atom_site_label_1
_geom_torsion_atom_site_label_2
_geom_torsion_atom_site_label_3
_geom_torsion_atom_site_label_4
_geom_torsion
_geom_torsion_site_symmetry_1
_geom_torsion_site_symmetry_2
_geom_torsion_site_symmetry_3
_geom_torsion_site_symmetry_4
_geom_torsion_publ_flag
O1 Mo1 Fe1 S2 164.8(8) . . . . ?
O2 Mo1 Fe1 S2 3.4(7) . . . . ?
N1 Mo1 Fe1 S2 82.4(7) . . . . ?
S1 Mo1 Fe1 S2 -98.9(3) . . . . ?
S3 Mo1 Fe1 S2 161.10(11) . . . . ?
Fe3 Mo1 Fe1 S2 -64.3(2) . . . . ?
Fe2 Mo1 Fe1 S2 -134.5(2) . . . . ?
O1 Mo1 Fe1 S3 3.7(8) . . . . ?
O2 Mo1 Fe1 S3 -157.7(7) . . . . ?
N1 Mo1 Fe1 S3 -78.7(7) . . . . ?
S2 Mo1 Fe1 S3 -161.10(11) . . . . ?
S1 Mo1 Fe1 S3 100.0(3) . . . . ?
Fe3 Mo1 Fe1 S3 134.6(2) . . . . ?
Fe2 Mo1 Fe1 S3 64.3(2) . . . . ?
O1 Mo1 Fe1 S4 -95.8(8) . . . . ?
O2 Mo1 Fe1 S4 102.9(7) . . . . ?
N1 Mo1 Fe1 S4 -178.1(7) . . . . ?
S2 Mo1 Fe1 S4 99.5(4) . . . . ?
S1 Mo1 Fe1 S4 0.5(4) . . . . ?
S3 Mo1 Fe1 S4 -99.4(4) . . . . ?
Fe3 Mo1 Fe1 S4 35.2(3) . . . . ?
Fe2 Mo1 Fe1 S4 -35.1(3) . . . . ?
O1 Mo1 Fe1 P1 83.9(10) . . . . ?
O2 Mo1 Fe1 P1 -77.5(10) . . . . ?
N1 Mo1 Fe1 P1 1.5(9) . . . . ?
S2 Mo1 Fe1 P1 -80.9(7) . . . . ?
S1 Mo1 Fe1 P1 -179.8(6) . . . . ?
S3 Mo1 Fe1 P1 80.2(7) . . . . ?
Fe3 Mo1 Fe1 P1 -145.2(7) . . . . ?
Fe2 Mo1 Fe1 P1 144.5(7) . . . . ?
O1 Mo1 Fe1 Fe3 -130.9(8) . . . . ?
O2 Mo1 Fe1 Fe3 67.7(7) . . . . ?
N1 Mo1 Fe1 Fe3 146.7(7) . . . . ?
S2 Mo1 Fe1 Fe3 64.3(2) . . . . ?
S1 Mo1 Fe1 Fe3 -34.7(3) . . . . ?
S3 Mo1 Fe1 Fe3 -134.6(2) . . . . ?
Fe2 Mo1 Fe1 Fe3 -70.29(5) . . . . ?
O1 Mo1 Fe1 Fe2 -60.7(8) . . . . ?
O2 Mo1 Fe1 Fe2 138.0(7) . . . . ?
N1 Mo1 Fe1 Fe2 -143.0(7) . . . . ?
S2 Mo1 Fe1 Fe2 134.5(2) . . . . ?
S1 Mo1 Fe1 Fe2 35.6(3) . . . . ?
S3 Mo1 Fe1 Fe2 -64.3(2) . . . . ?
Fe3 Mo1 Fe1 Fe2 70.29(5) . . . . ?
S2 Fe1 Fe2 S1 -0.6(3) . . . . ?
S3 Fe1 Fe2 S1 -106.6(3) . . . . ?
S4 Fe1 Fe2 S1 98.5(3) . . . . ?
P1 Fe1 Fe2 S1 175.4(4) . . . . ?
Fe3 Fe1 Fe2 S1 32.71(14) . . . . ?
Mo1 Fe1 Fe2 S1 -38.11(18) . . . . ?
S2 Fe1 Fe2 S4 -99.1(4) . . . . ?
S3 Fe1 Fe2 S4 154.9(4) . . . . ?
P1 Fe1 Fe2 S4 77.0(4) . . . . ?
Fe3 Fe1 Fe2 S4 -65.7(3) . . . . ?
Mo1 Fe1 Fe2 S4 -136.6(3) . . . . ?
S2 Fe1 Fe2 S3 106.02(18) . . . . ?
S4 Fe1 Fe2 S3 -154.9(4) . . . . ?
P1 Fe1 Fe2 S3 -78.0(5) . . . . ?
Fe3 Fe1 Fe2 S3 139.3(3) . . . . ?
Mo1 Fe1 Fe2 S3 68.5(2) . . . . ?
S2 Fe1 Fe2 P2 -177.3(5) . . . . ?
S3 Fe1 Fe2 P2 76.7(5) . . . . ?
S4 Fe1 Fe2 P2 -78.2(6) . . . . ?
P1 Fe1 Fe2 P2 -1.2(7) . . . . ?
Fe3 Fe1 Fe2 P2 -143.9(6) . . . . ?
Mo1 Fe1 Fe2 P2 145.2(5) . . . . ?
S2 Fe1 Fe2 Fe3 -33.3(3) . . . . ?
S3 Fe1 Fe2 Fe3 -139.3(3) . . . . ?
S4 Fe1 Fe2 Fe3 65.7(3) . . . . ?
P1 Fe1 Fe2 Fe3 142.7(4) . . . . ?
Mo1 Fe1 Fe2 Fe3 -70.82(16) . . . . ?
S2 Fe1 Fe2 Mo1 37.5(2) . . . . ?
S3 Fe1 Fe2 Mo1 -68.5(2) . . . . ?
S4 Fe1 Fe2 Mo1 136.6(3) . . . . ?
P1 Fe1 Fe2 Mo1 -146.5(4) . . . . ?
Fe3 Fe1 Fe2 Mo1 70.82(16) . . . . ?
O1 Mo1 Fe2 S1 -80.2(5) . . . . ?
O2 Mo1 Fe2 S1 0.0(8) . . . . ?
N1 Mo1 Fe2 S1 -165.9(8) . . . . ?
S2 Mo1 Fe2 S1 98.6(3) . . . . ?
S3 Mo1 Fe2 S1 -161.5(3) . . . . ?
Fe3 Mo1 Fe2 S1 64.1(2) . . . . ?
Fe1 Mo1 Fe2 S1 133.4(3) . . . . ?
O1 Mo1 Fe2 S4 -178.2(5) . . . . ?
O2 Mo1 Fe2 S4 -98.0(8) . . . . ?
N1 Mo1 Fe2 S4 96.1(8) . . . . ?
S2 Mo1 Fe2 S4 0.5(2) . . . . ?
S1 Mo1 Fe2 S4 -98.1(3) . . . . ?
S3 Mo1 Fe2 S4 100.4(3) . . . . ?
Fe3 Mo1 Fe2 S4 -33.94(17) . . . . ?
Fe1 Mo1 Fe2 S4 35.4(2) . . . . ?
O1 Mo1 Fe2 S3 81.3(5) . . . . ?
O2 Mo1 Fe2 S3 161.5(8) . . . . ?
N1 Mo1 Fe2 S3 -4.3(8) . . . . ?
S2 Mo1 Fe2 S3 -99.88(18) . . . . ?
S1 Mo1 Fe2 S3 161.5(3) . . . . ?
Fe3 Mo1 Fe2 S3 -134.4(3) . . . . ?
Fe1 Mo1 Fe2 S3 -65.1(2) . . . . ?
O1 Mo1 Fe2 P2 0.4(6) . . . . ?
O2 Mo1 Fe2 P2 80.7(9) . . . . ?
N1 Mo1 Fe2 P2 -85.2(9) . . . . ?
S2 Mo1 Fe2 P2 179.2(4) . . . . ?
S1 Mo1 Fe2 P2 80.6(5) . . . . ?
S3 Mo1 Fe2 P2 -80.9(5) . . . . ?
Fe3 Mo1 Fe2 P2 144.7(5) . . . . ?
Fe1 Mo1 Fe2 P2 -146.0(5) . . . . ?
O1 Mo1 Fe2 Fe3 -144.3(4) . . . . ?
O2 Mo1 Fe2 Fe3 -64.1(8) . . . . ?
N1 Mo1 Fe2 Fe3 130.0(7) . . . . ?
S2 Mo1 Fe2 Fe3 34.5(2) . . . . ?
S1 Mo1 Fe2 Fe3 -64.1(2) . . . . ?
S3 Mo1 Fe2 Fe3 134.4(3) . . . . ?
Fe1 Mo1 Fe2 Fe3 69.29(17) . . . . ?
O1 Mo1 Fe2 Fe1 146.4(5) . . . . ?
O2 Mo1 Fe2 Fe1 -133.4(8) . . . . ?
N1 Mo1 Fe2 Fe1 60.7(8) . . . . ?
S2 Mo1 Fe2 Fe1 -34.8(2) . . . . ?
S1 Mo1 Fe2 Fe1 -133.4(3) . . . . ?
S3 Mo1 Fe2 Fe1 65.1(2) . . . . ?
Fe3 Mo1 Fe2 Fe1 -69.29(17) . . . . ?
S3 Fe1 Fe3 S2 -105.57(17) . . . . ?
S4 Fe1 Fe3 S2 155.9(4) . . . . ?
P1 Fe1 Fe3 S2 79.1(5) . . . . ?
Fe2 Fe1 Fe3 S2 -138.8(3) . . . . ?
Mo1 Fe1 Fe3 S2 -67.5(2) . . . . ?
S2 Fe1 Fe3 S1 105.3(3) . . . . ?
S3 Fe1 Fe3 S1 -0.2(3) . . . . ?
S4 Fe1 Fe3 S1 -98.7(3) . . . . ?
P1 Fe1 Fe3 S1 -175.5(3) . . . . ?
Fe2 Fe1 Fe3 S1 -33.42(17) . . . . ?
Mo1 Fe1 Fe3 S1 37.9(2) . . . . ?
S2 Fe1 Fe3 S4 -155.9(4) . . . . ?
S3 Fe1 Fe3 S4 98.5(4) . . . . ?
P1 Fe1 Fe3 S4 -76.8(4) . . . . ?
Fe2 Fe1 Fe3 S4 65.3(3) . . . . ?
Mo1 Fe1 Fe3 S4 136.6(3) . . . . ?
S2 Fe1 Fe3 P3 -72.8(5) . . . . ?
S3 Fe1 Fe3 P3 -178.4(5) . . . . ?
S4 Fe1 Fe3 P3 83.1(6) . . . . ?
P1 Fe1 Fe3 P3 6.3(7) . . . . ?
Fe2 Fe1 Fe3 P3 148.4(6) . . . . ?
Mo1 Fe1 Fe3 P3 -140.3(5) . . . . ?
S2 Fe1 Fe3 Fe2 138.8(3) . . . . ?
S3 Fe1 Fe3 Fe2 33.2(3) . . . . ?
S4 Fe1 Fe3 Fe2 -65.3(3) . . . . ?
P1 Fe1 Fe3 Fe2 -142.1(4) . . . . ?
Mo1 Fe1 Fe3 Fe2 71.30(16) . . . . ?
S2 Fe1 Fe3 Mo1 67.5(2) . . . . ?
S3 Fe1 Fe3 Mo1 -38.1(2) . . . . ?
S4 Fe1 Fe3 Mo1 -136.6(3) . . . . ?
P1 Fe1 Fe3 Mo1 146.6(4) . . . . ?
Fe2 Fe1 Fe3 Mo1 -71.30(16) . . . . ?
S1 Fe2 Fe3 S2 -105.4(2) . . . . ?
S4 Fe2 Fe3 S2 100.4(2) . . . . ?
S3 Fe2 Fe3 S2 0.5(4) . . . . ?
P2 Fe2 Fe3 S2 178.0(4) . . . . ?
Fe1 Fe2 Fe3 S2 33.7(2) . . . . ?
Mo1 Fe2 Fe3 S2 -37.6(2) . . . . ?
S4 Fe2 Fe3 S1 -154.16(12) . . . . ?
S3 Fe2 Fe3 S1 105.9(2) . . . . ?
P2 Fe2 Fe3 S1 -76.6(5) . . . . ?
Fe1 Fe2 Fe3 S1 139.11(10) . . . . ?
Mo1 Fe2 Fe3 S1 67.78(9) . . . . ?
S1 Fe2 Fe3 S4 154.16(12) . . . . ?
S3 Fe2 Fe3 S4 -100.0(2) . . . . ?
P2 Fe2 Fe3 S4 77.6(5) . . . . ?
Fe1 Fe2 Fe3 S4 -66.72(8) . . . . ?
Mo1 Fe2 Fe3 S4 -138.06(9) . . . . ?
S1 Fe2 Fe3 P3 71.5(5) . . . . ?
S4 Fe2 Fe3 P3 -82.7(5) . . . . ?
S3 Fe2 Fe3 P3 177.4(4) . . . . ?
P2 Fe2 Fe3 P3 -5.1(9) . . . . ?
Fe1 Fe2 Fe3 P3 -149.4(5) . . . . ?
Mo1 Fe2 Fe3 P3 139.3(5) . . . . ?
S1 Fe2 Fe3 Fe1 -139.11(10) . . . . ?
S4 Fe2 Fe3 Fe1 66.72(8) . . . . ?
S3 Fe2 Fe3 Fe1 -33.2(2) . . . . ?
P2 Fe2 Fe3 Fe1 144.3(5) . . . . ?
Mo1 Fe2 Fe3 Fe1 -71.33(5) . . . . ?
S1 Fe2 Fe3 Mo1 -67.78(9) . . . . ?
S4 Fe2 Fe3 Mo1 138.06(9) . . . . ?
S3 Fe2 Fe3 Mo1 38.1(2) . . . . ?
P2 Fe2 Fe3 Mo1 -144.4(5) . . . . ?
Fe1 Fe2 Fe3 Mo1 71.33(5) . . . . ?
O1 Mo1 Fe3 S2 -162.3(8) . . . . ?
O2 Mo1 Fe3 S2 -78.0(5) . . . . ?
N1 Mo1 Fe3 S2 8.2(7) . . . . ?
S1 Mo1 Fe3 S2 -160.7(3) . . . . ?
S3 Mo1 Fe3 S2 99.78(16) . . . . ?
Fe1 Mo1 Fe3 S2 64.7(2) . . . . ?
Fe2 Mo1 Fe3 S2 134.8(3) . . . . ?
O1 Mo1 Fe3 S1 -1.6(8) . . . . ?
O2 Mo1 Fe3 S1 82.7(5) . . . . ?
N1 Mo1 Fe3 S1 168.9(7) . . . . ?
S2 Mo1 Fe3 S1 160.7(3) . . . . ?
S3 Mo1 Fe3 S1 -99.5(3) . . . . ?
Fe1 Mo1 Fe3 S1 -134.6(3) . . . . ?
Fe2 Mo1 Fe3 S1 -64.5(3) . . . . ?
O1 Mo1 Fe3 S4 97.2(8) . . . . ?
O2 Mo1 Fe3 S4 -178.5(5) . . . . ?
N1 Mo1 Fe3 S4 -92.3(7) . . . . ?
S2 Mo1 Fe3 S4 -100.5(3) . . . . ?
S1 Mo1 Fe3 S4 98.8(3) . . . . ?
S3 Mo1 Fe3 S4 -0.7(3) . . . . ?
Fe1 Mo1 Fe3 S4 -35.9(2) . . . . ?
Fe2 Mo1 Fe3 S4 34.31(17) . . . . ?
O1 Mo1 Fe3 P3 -81.1(9) . . . . ?
O2 Mo1 Fe3 P3 3.2(6) . . . . ?
N1 Mo1 Fe3 P3 89.4(8) . . . . ?
S2 Mo1 Fe3 P3 81.3(4) . . . . ?
S1 Mo1 Fe3 P3 -79.4(4) . . . . ?
S3 Mo1 Fe3 P3 -179.0(4) . . . . ?
Fe1 Mo1 Fe3 P3 145.9(4) . . . . ?
Fe2 Mo1 Fe3 P3 -143.9(4) . . . . ?
O1 Mo1 Fe3 Fe1 133.0(8) . . . . ?
O2 Mo1 Fe3 Fe1 -142.7(4) . . . . ?
N1 Mo1 Fe3 Fe1 -56.5(7) . . . . ?
S2 Mo1 Fe3 Fe1 -64.7(2) . . . . ?
S1 Mo1 Fe3 Fe1 134.6(3) . . . . ?
S3 Mo1 Fe3 Fe1 35.1(2) . . . . ?
Fe2 Mo1 Fe3 Fe1 70.16(18) . . . . ?
O1 Mo1 Fe3 Fe2 62.8(8) . . . . ?
O2 Mo1 Fe3 Fe2 147.1(4) . . . . ?
N1 Mo1 Fe3 Fe2 -126.6(7) . . . . ?
S2 Mo1 Fe3 Fe2 -134.8(3) . . . . ?
S1 Mo1 Fe3 Fe2 64.5(3) . . . . ?
S3 Mo1 Fe3 Fe2 -35.1(2) . . . . ?
Fe1 Mo1 Fe3 Fe2 -70.16(18) . . . . ?
S2 Fe3 S1 Fe2 93.3(3) . . . . ?
S4 Fe3 S1 Fe2 -21.62(13) . . . . ?
P3 Fe3 S1 Fe2 -145.0(3) . . . . ?
Fe1 Fe3 S1 Fe2 36.04(13) . . . . ?
Mo1 Fe3 S1 Fe2 76.15(19) . . . . ?
S2 Fe3 S1 Mo1 17.1(3) . . . . ?
S4 Fe3 S1 Mo1 -97.8(2) . . . . ?
P3 Fe3 S1 Mo1 138.8(3) . . . . ?
Fe1 Fe3 S1 Mo1 -40.1(2) . . . . ?
Fe2 Fe3 S1 Mo1 -76.15(19) . . . . ?
S4 Fe2 S1 Fe3 21.40(14) . . . . ?
S3 Fe2 S1 Fe3 -92.0(3) . . . . ?
P2 Fe2 S1 Fe3 142.8(3) . . . . ?
Fe1 Fe2 S1 Fe3 -35.17(12) . . . . ?
Mo1 Fe2 S1 Fe3 -75.5(2) . . . . ?
S4 Fe2 S1 Mo1 96.9(2) . . . . ?
S3 Fe2 S1 Mo1 -16.5(3) . . . . ?
P2 Fe2 S1 Mo1 -141.7(3) . . . . ?
Fe3 Fe2 S1 Mo1 75.5(2) . . . . ?
Fe1 Fe2 S1 Mo1 40.4(2) . . . . ?
O1 Mo1 S1 Fe3 178.9(5) . . . . ?
O2 Mo1 S1 Fe3 -103.5(5) . . . . ?
N1 Mo1 S1 Fe3 -148(3) . . . . ?
S2 Mo1 S1 Fe3 -15.5(3) . . . . ?
S3 Mo1 S1 Fe3 91.4(3) . . . . ?
Fe1 Mo1 S1 Fe3 37.6(3) . . . . ?
Fe2 Mo1 S1 Fe3 76.47(8) . . . . ?
O1 Mo1 S1 Fe2 102.5(5) . . . . ?
O2 Mo1 S1 Fe2 -180.0(5) . . . . ?
N1 Mo1 S1 Fe2 135(3) . . . . ?
S2 Mo1 S1 Fe2 -92.0(3) . . . . ?
S3 Mo1 S1 Fe2 15.0(3) . . . . ?
Fe3 Mo1 S1 Fe2 -76.47(8) . . . . ?
Fe1 Mo1 S1 Fe2 -38.8(3) . . . . ?
S1 Fe3 S2 Fe1 -93.4(3) . . . . ?
S4 Fe3 S2 Fe1 20.6(3) . . . . ?
P3 Fe3 S2 Fe1 145.6(3) . . . . ?
Fe2 Fe3 S2 Fe1 -36.3(2) . . . . ?
Mo1 Fe3 S2 Fe1 -76.24(19) . . . . ?
S1 Fe3 S2 Mo1 -17.2(3) . . . . ?
S4 Fe3 S2 Mo1 96.8(3) . . . . ?
P3 Fe3 S2 Mo1 -138.2(3) . . . . ?
Fe1 Fe3 S2 Mo1 76.24(19) . . . . ?
Fe2 Fe3 S2 Mo1 39.9(2) . . . . ?
S3 Fe1 S2 Fe3 93.0(2) . . . . ?
S4 Fe1 S2 Fe3 -20.2(3) . . . . ?
P1 Fe1 S2 Fe3 -141.3(2) . . . . ?
Fe2 Fe1 S2 Fe3 36.1(2) . . . . ?
Mo1 Fe1 S2 Fe3 76.06(17) . . . . ?
S3 Fe1 S2 Mo1 16.93(10) . . . . ?
S4 Fe1 S2 Mo1 -96.2(2) . . . . ?
P1 Fe1 S2 Mo1 142.7(2) . . . . ?
Fe3 Fe1 S2 Mo1 -76.06(17) . . . . ?
Fe2 Fe1 S2 Mo1 -39.91(19) . . . . ?
O1 Mo1 S2 Fe3 138.1(15) . . . . ?
O2 Mo1 S2 Fe3 106.4(5) . . . . ?
N1 Mo1 S2 Fe3 -174.6(4) . . . . ?
S1 Mo1 S2 Fe3 15.5(2) . . . . ?
S3 Mo1 S2 Fe3 -91.2(2) . . . . ?
Fe1 Mo1 S2 Fe3 -75.84(19) . . . . ?
Fe2 Mo1 S2 Fe3 -37.83(19) . . . . ?
O1 Mo1 S2 Fe1 -146.1(15) . . . . ?
O2 Mo1 S2 Fe1 -177.8(4) . . . . ?
N1 Mo1 S2 Fe1 -98.8(4) . . . . ?
S1 Mo1 S2 Fe1 91.4(2) . . . . ?
S3 Mo1 S2 Fe1 -15.40(10) . . . . ?
Fe3 Mo1 S2 Fe1 75.84(19) . . . . ?
Fe2 Mo1 S2 Fe1 38.01(17) . . . . ?
S1 Fe2 S3 Fe1 91.1(3) . . . . ?
S4 Fe2 S3 Fe1 -21.1(4) . . . . ?
P2 Fe2 S3 Fe1 -143.3(3) . . . . ?
Fe3 Fe2 S3 Fe1 35.2(2) . . . . ?
Mo1 Fe2 S3 Fe1 74.80(19) . . . . ?
S1 Fe2 S3 Mo1 16.3(3) . . . . ?
S4 Fe2 S3 Mo1 -95.9(3) . . . . ?
P2 Fe2 S3 Mo1 141.9(3) . . . . ?
Fe3 Fe2 S3 Mo1 -39.6(2) . . . . ?
Fe1 Fe2 S3 Mo1 -74.80(19) . . . . ?
S2 Fe1 S3 Fe2 -92.3(2) . . . . ?
S4 Fe1 S3 Fe2 20.9(3) . . . . ?
P1 Fe1 S3 Fe2 141.3(2) . . . . ?
Fe3 Fe1 S3 Fe2 -35.8(2) . . . . ?
Mo1 Fe1 S3 Fe2 -75.62(17) . . . . ?
S2 Fe1 S3 Mo1 -16.72(11) . . . . ?
S4 Fe1 S3 Mo1 96.5(2) . . . . ?
P1 Fe1 S3 Mo1 -143.1(2) . . . . ?
Fe3 Fe1 S3 Mo1 39.84(19) . . . . ?
Fe2 Fe1 S3 Mo1 75.62(17) . . . . ?
O1 Mo1 S3 Fe2 -101.8(5) . . . . ?
O2 Mo1 S3 Fe2 -147.9(12) . . . . ?
N1 Mo1 S3 Fe2 177.0(5) . . . . ?
S2 Mo1 S3 Fe2 91.2(2) . . . . ?
S1 Mo1 S3 Fe2 -14.9(3) . . . . ?
Fe3 Mo1 S3 Fe2 38.2(2) . . . . ?
Fe1 Mo1 S3 Fe2 75.9(2) . . . . ?
O1 Mo1 S3 Fe1 -177.7(5) . . . . ?
O2 Mo1 S3 Fe1 136.2(12) . . . . ?
N1 Mo1 S3 Fe1 101.1(5) . . . . ?
S2 Mo1 S3 Fe1 15.27(10) . . . . ?
S1 Mo1 S3 Fe1 -90.9(2) . . . . ?
Fe3 Mo1 S3 Fe1 -37.71(17) . . . . ?
Fe2 Mo1 S3 Fe1 -75.9(2) . . . . ?
S2 Fe3 S4 Fe2 -96.1(3) . . . . ?
S1 Fe3 S4 Fe2 21.59(13) . . . . ?
P3 Fe3 S4 Fe2 141.5(3) . . . . ?
Fe1 Fe3 S4 Fe2 -75.8(2) . . . . ?
Mo1 Fe3 S4 Fe2 -37.27(12) . . . . ?
S2 Fe3 S4 Fe1 -20.3(3) . . . . ?
S1 Fe3 S4 Fe1 97.4(2) . . . . ?
P3 Fe3 S4 Fe1 -142.7(3) . . . . ?
Fe2 Fe3 S4 Fe1 75.8(2) . . . . ?
Mo1 Fe3 S4 Fe1 38.5(2) . . . . ?
S1 Fe2 S4 Fe3 -21.22(14) . . . . ?
S3 Fe2 S4 Fe3 95.6(3) . . . . ?
P2 Fe2 S4 Fe3 -142.6(3) . . . . ?
Fe1 Fe2 S4 Fe3 74.5(2) . . . . ?
Mo1 Fe2 S4 Fe3 36.58(11) . . . . ?
S1 Fe2 S4 Fe1 -95.7(2) . . . . ?
S3 Fe2 S4 Fe1 21.1(4) . . . . ?
P2 Fe2 S4 Fe1 142.9(3) . . . . ?
Fe3 Fe2 S4 Fe1 -74.5(2) . . . . ?
Mo1 Fe2 S4 Fe1 -37.9(2) . . . . ?
S2 Fe1 S4 Fe3 20.0(3) . . . . ?
S3 Fe1 S4 Fe3 -97.2(3) . . . . ?
P1 Fe1 S4 Fe3 142.2(4) . . . . ?
Fe2 Fe1 S4 Fe3 -76.22(7) . . . . ?
Mo1 Fe1 S4 Fe3 -38.0(3) . . . . ?
S2 Fe1 S4 Fe2 96.2(3) . . . . ?
S3 Fe1 S4 Fe2 -20.9(3) . . . . ?
P1 Fe1 S4 Fe2 -141.6(4) . . . . ?
Fe3 Fe1 S4 Fe2 76.22(7) . . . . ?
Mo1 Fe1 S4 Fe2 38.2(3) . . . . ?
S2 Fe1 P1 C13 63.3(8) . . . . ?
S3 Fe1 P1 C13 -171.3(8) . . . . ?
S4 Fe1 P1 C13 -54.5(9) . . . . ?
Fe3 Fe1 P1 C13 3.8(9) . . . . ?
Fe2 Fe1 P1 C13 -112.5(9) . . . . ?
Mo1 Fe1 P1 C13 125.9(8) . . . . ?
S2 Fe1 P1 C10 -53.4(8) . . . . ?
S3 Fe1 P1 C10 72.0(8) . . . . ?
S4 Fe1 P1 C10 -171.2(7) . . . . ?
Fe3 Fe1 P1 C10 -112.9(7) . . . . ?
Fe2 Fe1 P1 C10 130.8(6) . . . . ?
Mo1 Fe1 P1 C10 9.2(11) . . . . ?
S2 Fe1 P1 C7 -174.1(6) . . . . ?
S3 Fe1 P1 C7 -48.7(6) . . . . ?
S4 Fe1 P1 C7 68.1(7) . . . . ?
Fe3 Fe1 P1 C7 126.4(7) . . . . ?
Fe2 Fe1 P1 C7 10.1(8) . . . . ?
Mo1 Fe1 P1 C7 -111.5(7) . . . . ?
S1 Fe2 P2 C16 172.6(7) . . . . ?
S4 Fe2 P2 C16 -70.8(8) . . . . ?
S3 Fe2 P2 C16 47.8(8) . . . . ?
Fe3 Fe2 P2 C16 -129.6(7) . . . . ?
Fe1 Fe2 P2 C16 -10.9(10) . . . . ?
Mo1 Fe2 P2 C16 110.6(8) . . . . ?
S1 Fe2 P2 C19 57.1(7) . . . . ?
S4 Fe2 P2 C19 173.7(7) . . . . ?
S3 Fe2 P2 C19 -67.8(7) . . . . ?
Fe3 Fe2 P2 C19 114.8(8) . . . . ?
Fe1 Fe2 P2 C19 -126.5(7) . . . . ?
Mo1 Fe2 P2 C19 -4.9(9) . . . . ?
S1 Fe2 P2 C22 -59.6(7) . . . . ?
S4 Fe2 P2 C22 57.0(7) . . . . ?
S3 Fe2 P2 C22 175.6(6) . . . . ?
Fe3 Fe2 P2 C22 -1.9(9) . . . . ?
Fe1 Fe2 P2 C22 116.8(7) . . . . ?
Mo1 Fe2 P2 C22 -121.6(6) . . . . ?
S2 Fe3 P3 C28 89.1(8) . . . . ?
S1 Fe3 P3 C28 -32.8(8) . . . . ?
S4 Fe3 P3 C28 -150.5(8) . . . . ?
Fe1 Fe3 P3 C28 145.4(8) . . . . ?
Fe2 Fe3 P3 C28 -87.6(9) . . . . ?
Mo1 Fe3 P3 C28 27.6(9) . . . . ?
S2 Fe3 P3 C25 -41.5(8) . . . . ?
S1 Fe3 P3 C25 -163.4(7) . . . . ?
S4 Fe3 P3 C25 78.9(8) . . . . ?
Fe1 Fe3 P3 C25 14.7(10) . . . . ?
Fe2 Fe3 P3 C25 141.7(7) . . . . ?
Mo1 Fe3 P3 C25 -103.0(7) . . . . ?
S2 Fe3 P3 C31 -151.1(7) . . . . ?
S1 Fe3 P3 C31 87.0(8) . . . . ?
S4 Fe3 P3 C31 -30.7(8) . . . . ?
Fe1 Fe3 P3 C31 -94.9(8) . . . . ?
Fe2 Fe3 P3 C31 32.1(9) . . . . ?
Mo1 Fe3 P3 C31 147.4(7) . . . . ?
O2 Mo1 O1 C1 -7.2(14) . . . . ?
N1 Mo1 O1 C1 -87.7(17) . . . . ?
S2 Mo1 O1 C1 -40(3) . . . . ?
S1 Mo1 O1 C1 84.7(16) . . . . ?
S3 Mo1 O1 C1 -172.1(16) . . . . ?
Fe3 Mo1 O1 C1 86.0(18) . . . . ?
Fe1 Mo1 O1 C1 -175.1(13) . . . . ?
Fe2 Mo1 O1 C1 136.2(16) . . . . ?
O1 Mo1 O2 C6 9.0(9) . . . . ?
N1 Mo1 O2 C6 92.2(13) . . . . ?
S2 Mo1 O2 C6 179.8(11) . . . . ?
S1 Mo1 O2 C6 -78.0(11) . . . . ?
S3 Mo1 O2 C6 56.6(18) . . . . ?
Fe3 Mo1 O2 C6 -129.6(11) . . . . ?
Fe1 Mo1 O2 C6 177.1(8) . . . . ?
Fe2 Mo1 O2 C6 -78.0(14) . . . . ?
O1 Mo1 N1 C34 -23(52) . . . . ?
O2 Mo1 N1 C34 -102(52) . . . . ?
S2 Mo1 N1 C34 169(100) . . . . ?
S1 Mo1 N1 C34 -57(54) . . . . ?
S3 Mo1 N1 C34 66(52) . . . . ?
Fe3 Mo1 N1 C34 163(51) . . . . ?
Fe1 Mo1 N1 C34 118(52) . . . . ?
Fe2 Mo1 N1 C34 69(51) . . . . ?
Mo1 O1 C1 C6 4(3) . . . . ?
Mo1 O1 C1 C2 -171(2) . . . . ?
O1 C1 C2 C3 176(2) . . . . ?
C6 C1 C2 C3 2(3) . . . . ?
O1 C1 C2 Cl1 -9(3) . . . . ?
C6 C1 C2 Cl1 176.4(17) . . . . ?
C1 C2 C3 C4 4(3) . . . . ?
Cl1 C2 C3 C4 -170.0(19) . . . . ?
C1 C2 C3 Cl2 174.0(17) . . . . ?
Cl1 C2 C3 Cl2 0(2) . . . . ?
C2 C3 C4 C5 -11(4) . . . . ?
Cl2 C3 C4 C5 -178.2(14) . . . . ?
C2 C3 C4 Cl3 -174.8(11) . . . . ?
Cl2 C3 C4 Cl3 18(3) . . . . ?
C3 C4 C5 C6 10(4) . . . . ?
Cl3 C4 C5 C6 171.3(16) . . . . ?
C3 C4 C5 Cl4 -166(2) . . . . ?
Cl3 C4 C5 Cl4 -4(3) . . . . ?
C4 C5 C6 O2 174.4(17) . . . . ?
Cl4 C5 C6 O2 -11(3) . . . . ?
C4 C5 C6 C1 -2(4) . . . . ?
Cl4 C5 C6 C1 173(2) . . . . ?
Mo1 O2 C6 C5 172.9(14) . . . . ?
Mo1 O2 C6 C1 -10(2) . . . . ?
O1 C1 C6 C5 -178.9(17) . . . . ?
C2 C1 C6 C5 -3(4) . . . . ?
O1 C1 C6 O2 5(4) . . . . ?
C2 C1 C6 O2 -179.2(12) . . . . ?
C13 P1 C7 C8 80.5(17) . . . . ?
C10 P1 C7 C8 -168.5(16) . . . . ?
Fe1 P1 C7 C8 -46.5(19) . . . . ?
C13 P1 C7 C9 -42.9(12) . . . . ?
C10 P1 C7 C9 68.2(12) . . . . ?
Fe1 P1 C7 C9 -169.9(9) . . . . ?
C13 P1 C10 C12 57(4) . . . . ?
C7 P1 C10 C12 -57(4) . . . . ?
Fe1 P1 C10 C12 -179(4) . . . . ?
C13 P1 C10 C11 167.0(10) . . . . ?
C7 P1 C10 C11 52.4(10) . . . . ?
Fe1 P1 C10 C11 -68.6(9) . . . . ?
C10 P1 C13 C14 165.7(17) . . . . ?
C7 P1 C13 C14 -79.1(18) . . . . ?
Fe1 P1 C13 C14 44(2) . . . . ?
C10 P1 C13 C15 61.4(13) . . . . ?
C7 P1 C13 C15 176.6(12) . . . . ?
Fe1 P1 C13 C15 -59.9(13) . . . . ?
C19 P2 C16 C18 160.4(11) . . . . ?
C22 P2 C16 C18 -92.0(13) . . . . ?
Fe2 P2 C16 C18 39.5(14) . . . . ?
C19 P2 C16 C17 51.5(15) . . . . ?
C22 P2 C16 C17 159.1(14) . . . . ?
Fe2 P2 C16 C17 -69.4(15) . . . . ?
C16 P2 C19 C21 -95.6(18) . . . . ?
C22 P2 C19 C21 156.8(16) . . . . ?
Fe2 P2 C19 C21 34.6(18) . . . . ?
C16 P2 C19 C20 142.3(16) . . . . ?
C22 P2 C19 C20 34.7(18) . . . . ?
Fe2 P2 C19 C20 -87.5(15) . . . . ?
C16 P2 C22 C24 71.1(13) . . . . ?
C19 P2 C22 C24 174.4(12) . . . . ?
Fe2 P2 C22 C24 -65.8(12) . . . . ?
C16 P2 C22 C23 178.0(11) . . . . ?
C19 P2 C22 C23 -78.7(14) . . . . ?
Fe2 P2 C22 C23 41.1(13) . . . . ?
C28 P3 C25 C27 -170.1(16) . . . . ?
C31 P3 C25 C27 78.8(19) . . . . ?
Fe3 P3 C25 C27 -39.0(19) . . . . ?
C28 P3 C25 C26 -23(2) . . . . ?
C31 P3 C25 C26 -134.0(17) . . . . ?
Fe3 P3 C25 C26 108.3(17) . . . . ?
C25 P3 C28 C29 -54(2) . . . . ?
C31 P3 C28 C29 53(2) . . . . ?
Fe3 P3 C28 C29 175.9(16) . . . . ?
C25 P3 C28 C30 76.8(13) . . . . ?
C31 P3 C28 C30 -176.5(11) . . . . ?
Fe3 P3 C28 C30 -53.3(13) . . . . ?
C28 P3 C31 C33 74.8(17) . . . . ?
C25 P3 C31 C33 -168.1(15) . . . . ?
Fe3 P3 C31 C33 -49.9(17) . . . . ?
C28 P3 C31 C32 -62.8(18) . . . . ?
C25 P3 C31 C32 54.3(18) . . . . ?
Fe3 P3 C31 C32 172.5(14) . . . . ?
Mo1 N1 C34 C35 177(100) . . . . ?

_journal_paper_doi 10.1021/ic991016x
